data_4519282
loop_
_publ_author_name
'Yang, Long-Qi'
'Jiang, Xiao-Ming'
'Pei, Shao-Min'
'Chen, Wen-Fa'
'Liu, Bin-Wen'
'Guo, Guo-Cong'

_publ_section_title
;
 Optimizing the Nonlinear Optical Performance of an A-N-M-Q (A: Alkali
 Metal; N: <i>d</i><sup>10</sup> Metal; M: Main Group Metal; Q: Chalcogen)
 System.
;
_journal_issue 3
_journal_name_full 'ACS applied materials &amp; interfaces'
_journal_page_first 4352
_journal_page_last 4359
_journal_paper_doi 10.1021/acsami.1c23843
_journal_volume 14
_journal_year 2022
_chemical_formula_moiety 'Cd3 Ga5 K S11'
_chemical_formula_sum 'Cd3 Ga5 K S11'
_chemical_formula_weight 1077.56
_space_group_crystal_system orthorhombic
_space_group_IT_number 33
_space_group_name_Hall 'P 2c -2n'
_space_group_name_H-M_alt 'P n a 21'
_audit_creation_method SHELXL-2013
_cell_angle_alpha 90
_cell_angle_beta 90
_cell_angle_gamma 90
_cell_formula_units_Z 4
_cell_length_a 13.0701(3)
_cell_length_b 11.6218(3)
_cell_length_c 12.2714(3)
_cell_measurement_reflns_used 13403
_cell_measurement_temperature 293(2)
_cell_measurement_theta_max 31.4810
_cell_measurement_theta_min 4.2290
_cell_volume 1864.00(8)
_computing_structure_refinement 'SHELXL-2013 (Sheldrick, 2013)'
_diffrn_ambient_temperature 293(2)
_diffrn_measured_fraction_theta_full 0.994
_diffrn_measured_fraction_theta_max 0.947
_diffrn_radiation_type MoK\a
_diffrn_radiation_wavelength 0.71073
_diffrn_reflns_av_R_equivalents 0.0425
_diffrn_reflns_av_unetI/netI 0.0311
_diffrn_reflns_Laue_measured_fraction_full 0.994
_diffrn_reflns_Laue_measured_fraction_max 0.947
_diffrn_reflns_limit_h_max 19
_diffrn_reflns_limit_h_min -17
_diffrn_reflns_limit_k_max 16
_diffrn_reflns_limit_k_min -16
_diffrn_reflns_limit_l_max 17
_diffrn_reflns_limit_l_min -17
_diffrn_reflns_number 38505
_diffrn_reflns_point_group_measured_fraction_full 0.996
_diffrn_reflns_point_group_measured_fraction_max 0.927
_diffrn_reflns_theta_full 25.242
_diffrn_reflns_theta_max 31.399
_diffrn_reflns_theta_min 3.944
_exptl_absorpt_coefficient_mu 11.897
_exptl_absorpt_correction_T_max 1.00000
_exptl_absorpt_correction_T_min 0.84847
_exptl_absorpt_correction_type multi-scan
_exptl_absorpt_process_details
;
CrysAlisPro 1.171.39.23b (Rigaku Oxford Diffraction, 2015)
Empirical absorption correction using spherical harmonics,
 implemented in SCALE3 ABSPACK scaling algorithm.
;
_exptl_crystal_colour light-yellow
_exptl_crystal_density_diffrn 3.840
_exptl_crystal_description block
_exptl_crystal_F_000 1976
_exptl_crystal_size_max 0.3
_exptl_crystal_size_mid 0.2
_exptl_crystal_size_min 0.1
_refine_diff_density_max 1.012
_refine_diff_density_min -0.676
_refine_diff_density_rms 0.137
_refine_ls_abs_structure_details
;
 Flack x determined using 2438 quotients [(I+)-(I-)]/[(I+)+(I-)]
 (Parsons and Flack (2004), Acta Cryst. A60, s61).
;
_refine_ls_abs_structure_Flack 0.025(5)
_refine_ls_extinction_coef 0.00001(3)
_refine_ls_extinction_expression Fc^*^=kFc[1+0.001xFc^2^\l^3^/sin(2\q)]^-1/4^
_refine_ls_extinction_method SHELXL
_refine_ls_goodness_of_fit_ref 1.067
_refine_ls_hydrogen_treatment undef
_refine_ls_matrix_type full
_refine_ls_number_parameters 182
_refine_ls_number_reflns 5699
_refine_ls_number_restraints 1
_refine_ls_restrained_S_all 1.067
_refine_ls_R_factor_all 0.0230
_refine_ls_R_factor_gt 0.0208
_refine_ls_shift/su_max 0.000
_refine_ls_shift/su_mean 0.000
_refine_ls_structure_factor_coef Fsqd
_refine_ls_weighting_details
;
 w=1/[\s^2^(Fo^2^)+(0.0149P)^2^+0.4259P]
 where P=(Fo^2^+2Fc^2^)/3
;
_refine_ls_weighting_scheme calc
_refine_ls_wR_factor_gt 0.0423
_refine_ls_wR_factor_ref 0.0427
_reflns_Friedel_coverage 0.881
_reflns_Friedel_fraction_full 0.998
_reflns_Friedel_fraction_max 0.906
_reflns_number_gt 5445
_reflns_number_total 5699
_reflns_threshold_expression 'I > 2\s(I)'
_cod_data_source_file am1c23843_si_002.cif
_cod_data_source_block h
_cod_database_code 4519282
_shelx_space_group_comment
;
The symmetry employed for this shelxl refinement is uniquely defined
by the following loop, which should always be used as a source of
symmetry information in preference to the above space-group names.
They are only intended as comments.
;
_shelx_estimated_absorpt_t_min 0.382
_shelx_estimated_absorpt_t_max 0.125
_shelxl_version_number 2013-2

loop_
_space_group_symop_operation_xyz
'x, y, z'
'-x, -y, z+1/2'
'x+1/2, -y+1/2, z'
'-x+1/2, y+1/2, z+1/2'

loop_
_atom_site_label
_atom_site_type_symbol
_atom_site_fract_x
_atom_site_fract_y
_atom_site_fract_z
_atom_site_U_iso_or_equiv
_atom_site_adp_type
_atom_site_occupancy
_atom_site_site_symmetry_order
_atom_site_calc_flag
_atom_site_refinement_flags_posn
_atom_site_refinement_flags_adp
_atom_site_refinement_flags_occupancy
_atom_site_disorder_assembly
_atom_site_disorder_group
Cd2 Cd 0.04055(3) 0.06752(3) 0.08949(3) 0.01588(8) Uani 1 1 d . . . . .
Cd1 Cd 0.11339(3) 0.22587(3) 0.34701(3) 0.01773(8) Uani 1 1 d . . . . .
Cd3 Cd 0.04621(3) 0.40680(3) 0.07286(3) 0.01837(8) Uani 1 1 d . . . . .
Ga5 Ga 0.20023(4) 0.40913(4) 0.59342(4) 0.00917(9) Uani 1 1 d . . . . .
Ga4 Ga 0.05978(4) 0.74050(4) 0.09640(4) 0.01100(10) Uani 1 1 d . . . . .
Ga1 Ga 0.37962(4) 0.09157(4) 0.33048(4) 0.01155(10) Uani 1 1 d . . . . .
Ga3 Ga 0.63240(4) 0.60235(4) 0.33532(4) 0.01131(9) Uani 1 1 d . . . . .
Ga2 Ga 0.28616(4) 0.23093(4) 0.07974(4) 0.01126(10) Uani 1 1 d . . . . .
S6 S 0.35854(9) 0.40126(9) 0.02284(9) 0.01127(19) Uani 1 1 d . . . . .
S10 S 0.35995(9) 0.39506(10) 0.51648(9) 0.0127(2) Uani 1 1 d . . . . .
S11 S 0.11224(8) 0.24134(10) 0.55477(9) 0.0131(2) Uani 1 1 d . . . . .
S4 S 0.29365(9) 0.24884(10) 0.26558(9) 0.0143(2) Uani 1 1 d . . . . .
S3 S 0.14104(9) 0.58726(9) 0.01584(9) 0.0127(2) Uani 1 1 d . . . . .
S1 S 0.19687(9) 0.41910(10) 0.78112(9) 0.0127(2) Uani 1 1 d . . . . .
S8 S 0.02538(9) 0.04340(10) 0.29161(9) 0.0144(2) Uani 1 1 d . . . . .
S2 S 0.04404(9) 0.41444(11) 0.27814(10) 0.0156(2) Uani 1 1 d . . . . .
S9 S 0.36394(9) 0.07022(10) 0.00958(9) 0.0134(2) Uani 1 1 d . . . . .
S7 S 0.08244(10) 0.72438(10) 0.27632(9) 0.0173(2) Uani 1 1 d . . . . .
S5 S 0.13080(9) 0.23090(10) 0.00001(10) 0.0155(2) Uani 1 1 d . . . . .
K1 K 0.29121(13) 0.56645(17) 0.27427(15) 0.0507(4) Uani 1 1 d . . . . .

loop_
_atom_site_aniso_label
_atom_site_aniso_U_11
_atom_site_aniso_U_22
_atom_site_aniso_U_33
_atom_site_aniso_U_23
_atom_site_aniso_U_13
_atom_site_aniso_U_12
Cd2 0.01485(15) 0.01560(16) 0.01720(17) 0.00229(13) -0.00076(14) 0.00110(12)
Cd1 0.02071(17) 0.01667(16) 0.01581(15) -0.00151(14) 0.00168(14) 0.00208(13)
Cd3 0.01594(16) 0.01531(15) 0.0239(2) 0.00262(14) 0.00140(14) 0.00138(12)
Ga5 0.00874(19) 0.00941(19) 0.0094(2) 0.00021(18) -0.00022(18) 0.00044(15)
Ga4 0.0121(2) 0.0104(2) 0.0105(2) -0.00142(19) -0.00079(19) -0.00139(17)
Ga1 0.0113(2) 0.0132(2) 0.0101(2) -0.00011(19) -0.00083(19) -0.00109(17)
Ga3 0.0132(2) 0.0114(2) 0.0093(2) 0.0001(2) 0.00007(19) 0.00006(17)
Ga2 0.0106(2) 0.0118(2) 0.0114(2) 0.00165(19) 0.00061(18) 0.00064(16)
S6 0.0129(5) 0.0117(5) 0.0091(4) -0.0002(4) -0.0004(4) -0.0015(4)
S10 0.0141(5) 0.0119(5) 0.0122(5) 0.0001(4) 0.0007(4) 0.0017(4)
S11 0.0117(5) 0.0149(5) 0.0128(5) -0.0008(4) -0.0001(4) 0.0002(4)
S4 0.0164(5) 0.0159(5) 0.0107(5) 0.0001(4) 0.0012(4) 0.0019(4)
S3 0.0148(5) 0.0118(5) 0.0114(4) -0.0013(4) 0.0003(4) 0.0016(4)
S1 0.0125(5) 0.0159(5) 0.0096(4) -0.0008(4) -0.0009(4) 0.0028(4)
S8 0.0141(5) 0.0142(5) 0.0149(5) 0.0004(4) -0.0004(4) 0.0028(4)
S2 0.0145(5) 0.0159(5) 0.0164(5) 0.0021(4) 0.0007(4) 0.0008(4)
S9 0.0148(5) 0.0127(5) 0.0127(5) 0.0004(4) 0.0018(4) 0.0003(4)
S7 0.0270(6) 0.0134(5) 0.0113(5) 0.0005(4) -0.0029(4) -0.0054(5)
S5 0.0120(5) 0.0144(5) 0.0202(5) 0.0028(4) -0.0025(4) -0.0014(4)
K1 0.0403(8) 0.0648(12) 0.0471(9) -0.0025(8) 0.0019(7) 0.0234(8)

loop_
_atom_type_symbol
_atom_type_description
_atom_type_scat_dispersion_real
_atom_type_scat_dispersion_imag
_atom_type_scat_source
Cd Cd -0.8075 1.2024 'International Tables Vol C Tables 4.2.6.8 and 6.1.1.4'
Ga Ga 0.2307 1.6083 'International Tables Vol C Tables 4.2.6.8 and 6.1.1.4'
K K 0.2009 0.2494 'International Tables Vol C Tables 4.2.6.8 and 6.1.1.4'
S S 0.1246 0.1234 'International Tables Vol C Tables 4.2.6.8 and 6.1.1.4'

loop_
_geom_angle_atom_site_label_1
_geom_angle_atom_site_label_2
_geom_angle_atom_site_label_3
_geom_angle
_geom_angle_site_symmetry_1
_geom_angle_site_symmetry_3
_geom_angle_publ_flag
S5 Cd2 S8 124.03(4) . . ?
S5 Cd2 S6 101.10(4) . 3_455 ?
S8 Cd2 S6 105.11(4) . 3_455 ?
S5 Cd2 S10 101.69(4) . 4_544 ?
S8 Cd2 S10 107.47(4) . 4_544 ?
S6 Cd2 S10 118.44(4) 3_455 4_544 ?
S8 Cd1 S2 118.69(4) . . ?
S8 Cd1 S11 109.11(4) . . ?
S2 Cd1 S11 105.75(4) . . ?
S8 Cd1 S4 113.75(4) . . ?
S2 Cd1 S4 96.26(4) . . ?
S11 Cd1 S4 112.68(4) . . ?
S5 Cd3 S9 113.34(4) . 3_455 ?
S5 Cd3 S2 113.12(4) . . ?
S9 Cd3 S2 107.07(4) 3_455 . ?
S5 Cd3 S3 111.29(4) . . ?
S9 Cd3 S3 106.83(4) 3_455 . ?
S2 Cd3 S3 104.61(4) . . ?
S9 Ga5 S10 101.88(5) 4 . ?
S9 Ga5 S1 113.56(4) 4 . ?
S10 Ga5 S1 115.55(5) . . ?
S9 Ga5 S11 114.46(5) 4 . ?
S10 Ga5 S11 107.91(4) . . ?
S1 Ga5 S11 103.74(5) . . ?
S7 Ga4 S3 107.39(5) . . ?
S7 Ga4 S10 115.23(5) . 4_554 ?
S3 Ga4 S10 102.19(5) . 4_554 ?
S7 Ga4 S11 110.74(5) . 2_564 ?
S3 Ga4 S11 115.13(4) . 2_564 ?
S10 Ga4 S11 106.13(4) 4_554 2_564 ?
S2 Ga1 S4 113.30(5) 3 . ?
S2 Ga1 S3 113.35(5) 3 4_545 ?
S4 Ga1 S3 107.76(5) . 4_545 ?
S2 Ga1 S1 108.12(5) 3 4_544 ?
S4 Ga1 S1 112.80(5) . 4_544 ?
S3 Ga1 S1 100.92(4) 4_545 4_544 ?
S7 Ga3 S8 114.64(5) 3_565 3 ?
S7 Ga3 S6 110.76(5) 3_565 2_665 ?
S8 Ga3 S6 104.77(4) 3 2_665 ?
S7 Ga3 S1 106.38(5) 3_565 2_664 ?
S8 Ga3 S1 116.25(5) 3 2_664 ?
S6 Ga3 S1 103.46(4) 2_665 2_664 ?
S5 Ga2 S4 118.06(5) . . ?
S5 Ga2 S9 103.66(5) . . ?
S4 Ga2 S9 115.36(5) . . ?
S5 Ga2 S6 103.81(4) . . ?
S4 Ga2 S6 101.89(4) . . ?
S9 Ga2 S6 113.84(5) . . ?
Ga2 S6 Ga3 107.95(5) . 2_664 ?
Ga2 S6 Cd2 114.19(5) . 3 ?
Ga3 S6 Cd2 106.01(4) 2_664 3 ?
Ga2 S6 K1 95.43(5) . . ?
Ga3 S6 K1 147.72(5) 2_664 . ?
Cd2 S6 K1 83.19(4) 3 . ?
Ga5 S10 Ga4 107.15(5) . 4_545 ?
Ga5 S10 Cd2 105.24(5) . 4 ?
Ga4 S10 Cd2 103.37(5) 4_545 4 ?
Ga5 S10 K1 94.09(5) . . ?
Ga4 S10 K1 151.21(5) 4_545 . ?
Cd2 S10 K1 89.02(4) 4 . ?
Ga5 S11 Ga4 111.15(5) . 2_565 ?
Ga5 S11 Cd1 105.12(5) . . ?
Ga4 S11 Cd1 103.43(4) 2_565 . ?
Ga5 S11 K1 98.52(5) . 4_545 ?
Ga4 S11 K1 103.10(5) 2_565 4_545 ?
Cd1 S11 K1 134.75(5) . 4_545 ?
Ga1 S4 Ga2 107.14(5) . . ?
Ga1 S4 Cd1 103.39(5) . . ?
Ga2 S4 Cd1 109.75(5) . . ?
Ga1 S4 K1 142.41(5) . . ?
Ga2 S4 K1 96.84(5) . . ?
Cd1 S4 K1 94.85(4) . . ?
Ga1 S3 Ga4 110.84(5) 4_554 . ?
Ga1 S3 Cd3 103.56(4) 4_554 . ?
Ga4 S3 Cd3 107.25(5) . . ?
Ga1 S3 K1 154.92(5) 4_554 . ?
Ga4 S3 K1 85.86(4) . . ?
Cd3 S3 K1 88.22(4) . . ?
Ga5 S1 Ga1 108.19(5) . 4 ?
Ga5 S1 Ga3 105.08(5) . 2_665 ?
Ga1 S1 Ga3 115.36(5) 4 2_665 ?
Ga3 S8 Cd2 105.65(5) 3_455 . ?
Ga3 S8 Cd1 106.59(5) 3_455 . ?
Cd2 S8 Cd1 97.91(4) . . ?
Ga3 S8 K1 107.28(6) 3_455 3_455 ?
Cd2 S8 K1 93.01(5) . 3_455 ?
Cd1 S8 K1 139.92(6) . 3_455 ?
Ga1 S2 Cd1 102.80(5) 3_455 . ?
Ga1 S2 Cd3 107.20(5) 3_455 . ?
Cd1 S2 Cd3 107.50(5) . . ?
Ga1 S2 K1 149.18(6) 3_455 . ?
Cd1 S2 K1 96.09(4) . . ?
Cd3 S2 K1 89.67(4) . . ?
Ga2 S9 Ga5 109.51(5) . 4_544 ?
Ga2 S9 Cd3 102.53(5) . 3 ?
Ga5 S9 Cd3 107.09(5) 4_544 3 ?
Ga2 S9 K1 93.58(5) . 4_544 ?
Ga5 S9 K1 98.44(5) 4_544 4_544 ?
Cd3 S9 K1 142.83(5) 3 4_544 ?
Ga4 S7 Ga3 106.43(5) . 3_465 ?
Ga4 S7 K1 98.58(5) . . ?
Ga3 S7 K1 105.22(6) 3_465 . ?
Ga2 S5 Cd3 104.12(5) . . ?
Ga2 S5 Cd2 103.61(5) . . ?
Cd3 S5 Cd2 104.91(5) . . ?
Ga2 S5 K1 94.64(5) . 4_544 ?
Cd3 S5 K1 149.06(6) . 4_544 ?
Cd2 S5 K1 94.03(4) . 4_544 ?
S7 K1 S8 168.00(8) . 3 ?
S7 K1 S5 86.05(5) . 4 ?
S8 K1 S5 83.76(5) 3 4 ?
S7 K1 S9 60.66(4) . 4 ?
S8 K1 S9 118.79(6) 3 4 ?
S5 K1 S9 61.00(4) 4 4 ?
S7 K1 S11 88.94(5) . 4_554 ?
S8 K1 S11 86.68(5) 3 4_554 ?
S5 K1 S11 100.42(6) 4 4_554 ?
S9 K1 S11 143.72(6) 4 4_554 ?
S7 K1 S2 62.59(4) . . ?
S8 K1 S2 128.53(6) 3 . ?
S5 K1 S2 120.33(6) 4 . ?
S9 K1 S2 59.42(4) 4 . ?
S11 K1 S2 125.99(6) 4_554 . ?
S7 K1 S10 119.82(6) . . ?
S8 K1 S10 61.10(4) 3 . ?
S5 K1 S10 65.68(4) 4 . ?
S9 K1 S10 59.16(4) 4 . ?
S11 K1 S10 145.26(6) 4_554 . ?
S2 K1 S10 86.80(5) . . ?
S7 K1 S4 124.42(6) . . ?
S8 K1 S4 67.04(4) 3 . ?
S5 K1 S4 124.30(6) 4 . ?
S9 K1 S4 92.35(5) 4 . ?
S11 K1 S4 122.64(5) 4_554 . ?
S2 K1 S4 61.86(4) . . ?
S10 K1 S4 58.77(4) . . ?
S7 K1 S3 62.27(4) . . ?
S8 K1 S3 124.26(6) 3 . ?
S5 K1 S3 141.77(6) 4 . ?
S9 K1 S3 113.06(5) 4 . ?
S11 K1 S3 60.86(4) 4_554 . ?
S2 K1 S3 65.24(4) . . ?
S10 K1 S3 147.83(7) . . ?
S4 K1 S3 92.56(5) . . ?
S7 K1 S6 119.22(6) . . ?
S8 K1 S6 68.83(4) 3 . ?
S5 K1 S6 149.42(6) 4 . ?
S9 K1 S6 144.77(7) 4 . ?
S11 K1 S6 65.81(4) 4_554 . ?
S2 K1 S6 88.32(5) . . ?
S10 K1 S6 109.29(5) . . ?
S4 K1 S6 57.38(3) . . ?
S3 K1 S6 57.08(4) . . ?

loop_
_geom_bond_atom_site_label_1
_geom_bond_atom_site_label_2
_geom_bond_distance
_geom_bond_site_symmetry_2
_geom_bond_publ_flag
Cd2 S5 2.4906(12) . ?
Cd2 S8 2.5039(12) . ?
Cd2 S6 2.5415(12) 3_455 ?
Cd2 S10 2.5517(12) 4_544 ?
Cd1 S8 2.5065(13) . ?
Cd1 S2 2.5176(13) . ?
Cd1 S11 2.5559(12) . ?
Cd1 S4 2.5729(12) . ?
Cd3 S5 2.4901(13) . ?
Cd3 S9 2.5199(12) 3_455 ?
Cd3 S2 2.5207(13) . ?
Cd3 S3 2.5346(12) . ?
Ga5 S9 2.2949(12) 4 ?
Ga5 S10 2.2970(12) . ?
Ga5 S1 2.3066(13) . ?
Ga5 S11 2.3130(13) . ?
Ga4 S7 2.2356(12) . ?
Ga4 S3 2.2971(12) . ?
Ga4 S10 2.2997(12) 4_554 ?
Ga4 S11 2.3153(12) 2_564 ?
Ga1 S2 2.2439(13) 3 ?
Ga1 S4 2.2886(13) . ?
Ga1 S3 2.2912(12) 4_545 ?
Ga1 S1 2.3205(12) 4_544 ?
Ga3 S7 2.2373(13) 3_565 ?
Ga3 S8 2.2614(12) 3 ?
Ga3 S6 2.3046(12) 2_665 ?
Ga3 S1 2.3417(12) 2_664 ?
Ga2 S5 2.2540(12) . ?
Ga2 S4 2.2921(12) . ?
Ga2 S9 2.2942(12) . ?
Ga2 S6 2.3024(12) . ?
S6 Ga3 2.3046(12) 2_664 ?
S6 Cd2 2.5416(12) 3 ?
S6 K1 3.739(2) . ?
S10 Ga4 2.2997(12) 4_545 ?
S10 Cd2 2.5517(12) 4 ?
S10 K1 3.689(2) . ?
S11 Ga4 2.3153(12) 2_565 ?
S11 K1 3.603(2) 4_545 ?
S4 K1 3.693(2) . ?
S3 Ga1 2.2912(12) 4_554 ?
S3 K1 3.737(2) . ?
S1 Ga1 2.3205(12) 4 ?
S1 Ga3 2.3417(12) 2_665 ?
S8 Ga3 2.2614(12) 3_455 ?
S8 K1 3.3229(19) 3_455 ?
S2 Ga1 2.2439(13) 3_455 ?
S2 K1 3.682(2) . ?
S9 Ga5 2.2949(12) 4_544 ?
S9 Cd3 2.5199(12) 3 ?
S9 K1 3.529(2) 4_544 ?
S7 Ga3 2.2374(13) 3_465 ?
S7 K1 3.289(2) . ?
S5 K1 3.516(2) 4_544 ?
K1 S8 3.3230(19) 3 ?
K1 S5 3.516(2) 4 ?
K1 S9 3.529(2) 4 ?
K1 S11 3.603(2) 4_554 ?
